data_7704767
loop_
_publ_author_name
'Price, Jeffrey S.'
'DeJordy, Declan M.'
'Emslie, David J. H.'
'Britten, James F.'

_publ_section_title
;
 Reactions of [(dmpe)<sub>2</sub>MnH(C<sub>2</sub>H<sub>4</sub>)]:
 synthesis and characterization of manganese(i) borohydride and hydride
 complexes.
;
_journal_issue 29
_journal_name_full 'Dalton transactions (Cambridge, England : 2003)'
_journal_page_first 9983
_journal_page_last 9994
_journal_paper_doi 10.1039/d0dt01726d
_journal_volume 49
_journal_year 2020
_chemical_formula_moiety 'C18 H48.75 Mn P6'
_chemical_formula_sum 'C18 H49 Mn P6'
_chemical_formula_weight 506.36
_space_group_crystal_system monoclinic
_space_group_IT_number 4
_space_group_name_Hall 'P 2yb'
_space_group_name_H-M_alt 'P 1 21 1'
_atom_sites_solution_hydrogens mixed
_audit_creation_date 2019-04-06
_audit_creation_method
;
Olex2 1.2
(compiled 2018.05.29 svn.r3508 for OlexSys, GUI svn.r5506)
;
_audit_update_record
;
2020-05-08 deposited with the CCDC.	2020-06-30 downloaded from the CCDC.
;
_cell_angle_alpha 90
_cell_angle_beta 90.843(4)
_cell_angle_gamma 90
_cell_formula_units_Z 8
_cell_length_a 20.562(4)
_cell_length_b 9.4569(18)
_cell_length_c 28.035(5)
_cell_measurement_reflns_used 1890
_cell_measurement_temperature 100
_cell_measurement_theta_max 16.929
_cell_measurement_theta_min 2.408
_cell_volume 5450.9(18)
_computing_structure_refinement 'SHELXL-2014/4 (Sheldrick, 2014)'
_diffrn_ambient_temperature 100
_diffrn_measured_fraction_theta_full 0.998
_diffrn_measured_fraction_theta_max 0.996
_diffrn_measurement_device_type 'Bruker APEX-II CCD'
_diffrn_measurement_method '\f and \w scans'
_diffrn_radiation_type MoK\a
_diffrn_radiation_wavelength 0.71073
_diffrn_reflns_av_R_equivalents 0.2398
_diffrn_reflns_av_unetI/netI 0.5649
_diffrn_reflns_Laue_measured_fraction_full 0.998
_diffrn_reflns_Laue_measured_fraction_max 0.996
_diffrn_reflns_limit_h_max 27
_diffrn_reflns_limit_h_min -27
_diffrn_reflns_limit_k_max 12
_diffrn_reflns_limit_k_min -12
_diffrn_reflns_limit_l_max 37
_diffrn_reflns_limit_l_min -37
_diffrn_reflns_number 85573
_diffrn_reflns_point_group_measured_fraction_full 0.999
_diffrn_reflns_point_group_measured_fraction_max 0.997
_diffrn_reflns_theta_full 25.242
_diffrn_reflns_theta_max 28.254
_diffrn_reflns_theta_min 1.746
_exptl_absorpt_coefficient_mu 0.839
_exptl_absorpt_correction_T_max 0.8621
_exptl_absorpt_correction_T_min 0.7237
_exptl_absorpt_correction_type multi-scan
_exptl_absorpt_process_details
;
'SADABS-2014/4 (Bruker,2014/4) was used for absorption correction.
wR2(int) was 0.0772 before and 0.0649 after correction.
The Ratio of minimum to maximum transmission is 0.8395.
The \l/2 correction factor is 0.00150.'
;
_exptl_crystal_colour yellow
_exptl_crystal_density_diffrn 1.234
_exptl_crystal_description block
_exptl_crystal_F_000 2176
_exptl_crystal_size_max 0.020
_exptl_crystal_size_mid 0.020
_exptl_crystal_size_min 0.020
_refine_diff_density_max 0.976
_refine_diff_density_min -0.784
_refine_diff_density_rms 0.085
_refine_ls_abs_structure_details
;
 Refined as an inversion twin.
;
_refine_ls_abs_structure_Flack 0.46(3)
_refine_ls_extinction_method none
_refine_ls_goodness_of_fit_ref 0.644
_refine_ls_hydrogen_treatment mixed
_refine_ls_matrix_type full
_refine_ls_number_parameters 959
_refine_ls_number_reflns 26856
_refine_ls_number_restraints 910
_refine_ls_restrained_S_all 0.638
_refine_ls_R_factor_all 0.2458
_refine_ls_R_factor_gt 0.0888
_refine_ls_shift/su_max 0.001
_refine_ls_shift/su_mean 0.000
_refine_ls_structure_factor_coef Fsqd
_refine_ls_weighting_details 'w=1/[\s^2^(Fo^2^)] where P=(Fo^2^+2Fc^2^)/3'
_refine_ls_weighting_scheme calc
_refine_ls_wR_factor_gt 0.0771
_refine_ls_wR_factor_ref 0.1006
_reflns_Friedel_coverage 0.888
_reflns_Friedel_fraction_full 1.000
_reflns_Friedel_fraction_max 0.997
_reflns_number_gt 7385
_reflns_number_total 26856
_reflns_threshold_expression 'I > 2\s(I)'
_cod_data_source_file d0dt01726d3.cif
_cod_data_source_block MnHdmpe3_trans
_cod_depositor_comments 'Adding full bibliography for 7704762--7704768.cif.'
_cod_original_cell_volume 5451.0(18)
_cod_original_sg_symbol_H-M 'P 21'
_cod_database_code 7704767
_shelx_shelxl_version_number 2016/6
_shelx_space_group_comment
;
The symmetry employed for this shelxl refinement is uniquely defined
by the following loop, which should always be used as a source of
symmetry information in preference to the above space-group names.
They are only intended as comments.
;
_shelx_estimated_absorpt_t_min 0.983
_shelx_estimated_absorpt_t_max 0.983
_shelxl_version_number 2014/4

loop_
_space_group_symop_operation_xyz
'x, y, z'
'-x, y+1/2, -z'

loop_
_atom_site_label
_atom_site_type_symbol
_atom_site_fract_x
_atom_site_fract_y
_atom_site_fract_z
_atom_site_U_iso_or_equiv
_atom_site_adp_type
_atom_site_occupancy
_atom_site_site_symmetry_order
_atom_site_calc_flag
_atom_site_refinement_flags_posn
_atom_site_refinement_flags_adp
_atom_site_refinement_flags_occupancy
_atom_site_disorder_assembly
_atom_site_disorder_group
Mn1 Mn 0.34077(10) 0.7424(2) 0.54160(7) 0.0129(5) Uani 1 1 d D U . . .
H1 H 0.382(3) 0.732(11) 0.514(2) 0.015 Uiso 1 1 d D U . . .
Mn1B Mn 0.84062(10) -0.2600(2) 0.04698(7) 0.0172(6) Uani 1 1 d D U . . .
H1B H 0.877(3) -0.350(6) 0.039(3) 0.021 Uiso 1 1 d D U . . .
Mn1C Mn 0.08803(10) 1.2431(2) 0.29058(8) 0.0150(5) Uani 1 1 d . U . . .
Mn1A Mn 0.40986(10) 0.7480(2) 0.20801(8) 0.0167(6) Uani 1 1 d D U . . .
H1A H 0.363(3) 0.809(8) 0.218(3) 0.020 Uiso 1 1 d D U . . .
P5B P 0.91755(19) -0.1714(4) 0.09491(14) 0.0189(10) Uani 1 1 d . U . . .
P3 P 0.35412(16) 0.5336(4) 0.57584(12) 0.0156(8) Uani 1 1 d . U . . .
P1C P 0.01009(18) 1.0884(4) 0.30863(13) 0.0169(10) Uani 1 1 d . U . . .
P4 P 0.29295(18) 0.6118(4) 0.48579(13) 0.0131(9) Uani 1 1 d . U . . .
P6C P 0.07090(17) 1.3983(4) 0.34763(13) 0.0173(10) Uani 1 1 d . U . . .
P1 P 0.25006(17) 0.8140(4) 0.57700(12) 0.0160(9) Uani 1 1 d . U . . .
P5 P 0.35496(16) 0.9263(4) 0.49402(12) 0.0189(9) Uani 1 1 d . U . . .
P5C P 0.16284(19) 1.1540(4) 0.33943(14) 0.0187(10) Uani 1 1 d . U . . .
P4B P 0.81935(19) -0.4420(4) 0.09427(13) 0.0206(10) Uani 1 1 d . U . . .
P6 P 0.41214(18) 0.8476(4) 0.58964(14) 0.0169(10) Uani 1 1 d . U . . .
P3C P 0.03700(19) 1.3712(4) 0.23481(14) 0.0210(10) Uani 1 1 d . U . . .
P1A P 0.49227(18) 0.6104(4) 0.18613(13) 0.0172(10) Uani 1 1 d . U . . .
P3A P 0.46249(18) 0.8853(5) 0.25887(14) 0.0231(10) Uani 1 1 d . U . . .
P4C P 0.12792(18) 1.1342(4) 0.22742(14) 0.0185(10) Uani 1 1 d . U . . .
P6B P 0.88181(17) -0.1050(4) -0.00328(13) 0.0221(10) Uani 1 1 d . U . . .
P2 P 0.21371(17) 1.2073(4) 0.66934(12) 0.0213(9) Uani 1 1 d . U . . .
P3B P 0.7944(2) -0.3874(4) -0.00924(14) 0.0241(11) Uani 1 1 d . U . . .
P2C P -0.06430(17) 0.9289(4) 0.45329(13) 0.0234(10) Uani 1 1 d . U . . .
P4A P 0.38085(19) 0.6385(4) 0.27452(15) 0.0253(11) Uani 1 1 d . U . . .
P1B P 0.75470(18) -0.1315(4) 0.06817(14) 0.0234(11) Uani 1 1 d . U . . .
P5A P 0.33353(19) 0.6428(5) 0.16432(15) 0.0273(11) Uani 1 1 d . U . . .
P6A P 0.4158(2) 0.9039(4) 0.14987(14) 0.0290(11) Uani 1 1 d . U . . .
P2A P 0.54501(19) 0.4414(4) 0.03781(14) 0.0275(10) Uani 1 1 d . U . . .
P2B P 0.74518(19) 0.1770(4) 0.19350(14) 0.0306(10) Uani 1 1 d . U . . .
C4C C -0.0482(6) 0.9336(14) 0.3892(4) 0.019(3) Uani 1 1 d . U . . .
H4CA H -0.0254 0.8477 0.3806 0.023 Uiso 1 1 calc R U . . .
H4CB H -0.0895 0.9340 0.3719 0.023 Uiso 1 1 calc R U . . .
C3C C -0.0089(6) 1.0579(15) 0.3730(4) 0.022(3) Uani 1 1 d . U . . .
H3CA H 0.0324 1.0536 0.3902 0.026 Uiso 1 1 calc R U . . .
H3CB H -0.0310 1.1421 0.3842 0.026 Uiso 1 1 calc R U . . .
C3 C 0.2524(6) 0.9860(12) 0.6077(4) 0.013(3) Uani 1 1 d . U . . .
H3A H 0.2942 0.9919 0.6240 0.016 Uiso 1 1 calc R U . . .
H3B H 0.2524 1.0580 0.5830 0.016 Uiso 1 1 calc R U . . .
C16 C 0.4218(6) 1.0400(13) 0.5727(4) 0.020(3) Uani 1 1 d . U . . .
H16A H 0.3872 1.0961 0.5863 0.024 Uiso 1 1 calc R U . . .
H16B H 0.4632 1.0761 0.5845 0.024 Uiso 1 1 calc R U . . .
C2C C 0.0181(6) 0.9024(13) 0.2890(4) 0.022(3) Uani 1 1 d . U . . .
H2CA H 0.0199 0.8989 0.2548 0.034 Uiso 1 1 calc R U . . .
H2CB H -0.0187 0.8490 0.2996 0.034 Uiso 1 1 calc R U . . .
H2CC H 0.0572 0.8626 0.3024 0.034 Uiso 1 1 calc R U . . .
C3A C 0.5021(6) 0.5732(15) 0.1211(4) 0.020(3) Uani 1 1 d . U . . .
H3AA H 0.4586 0.5627 0.1077 0.024 Uiso 1 1 calc R U . . .
H3AB H 0.5201 0.6583 0.1072 0.024 Uiso 1 1 calc R U . . .
C4A C 0.5416(6) 0.4512(15) 0.1022(5) 0.028(4) Uani 1 1 d . U . . .
H4AA H 0.5233 0.3636 0.1140 0.033 Uiso 1 1 calc R U . . .
H4AB H 0.5856 0.4587 0.1148 0.033 Uiso 1 1 calc R U . . .
C4 C 0.2008(6) 1.0299(14) 0.6439(4) 0.019(3) Uani 1 1 d . U . . .
H4A H 0.2006 0.9615 0.6697 0.023 Uiso 1 1 calc R U . . .
H4B H 0.1583 1.0272 0.6284 0.023 Uiso 1 1 calc R U . . .
C11B C 0.7903(5) -0.4300(12) 0.1557(4) 0.018(3) Uani 1 1 d . U . . .
H11D H 0.8239 -0.3905 0.1758 0.027 Uiso 1 1 calc R U . . .
H11E H 0.7793 -0.5227 0.1669 0.027 Uiso 1 1 calc R U . . .
H11F H 0.7525 -0.3705 0.1565 0.027 Uiso 1 1 calc R U . . .
C3B C 0.7630(6) -0.0244(13) 0.1227(4) 0.021(3) Uani 1 1 d . U . . .
H3BA H 0.7737 -0.0907 0.1480 0.026 Uiso 1 1 calc R U . . .
H3BB H 0.8015 0.0332 0.1184 0.026 Uiso 1 1 calc R U . . .
C1C C -0.0753(6) 1.1097(15) 0.2877(5) 0.033(4) Uani 1 1 d . U . . .
H1CA H -0.0913 1.2005 0.2974 0.050 Uiso 1 1 calc R U . . .
H1CB H -0.1017 1.0367 0.3014 0.050 Uiso 1 1 calc R U . . .
H1CC H -0.0773 1.1028 0.2536 0.050 Uiso 1 1 calc R U . . .
C1A C 0.5781(6) 0.6590(15) 0.1980(5) 0.036(4) Uani 1 1 d . U . . .
H1AA H 0.5871 0.7488 0.1836 0.054 Uiso 1 1 calc R U . . .
H1AB H 0.6061 0.5883 0.1848 0.054 Uiso 1 1 calc R U . . .
H1AC H 0.5857 0.6650 0.2318 0.054 Uiso 1 1 calc R U . . .
C12 C 0.3464(6) 0.5184(14) 0.4431(4) 0.018(3) Uani 1 1 d . U . . .
H12A H 0.3690 0.5865 0.4241 0.028 Uiso 1 1 calc R U . . .
H12B H 0.3204 0.4588 0.4227 0.028 Uiso 1 1 calc R U . . .
H12C H 0.3773 0.4616 0.4604 0.028 Uiso 1 1 calc R U . . .
C15 C 0.4187(6) 1.0468(14) 0.5190(4) 0.023(3) Uani 1 1 d . U . . .
H15A H 0.4607 1.0207 0.5064 0.028 Uiso 1 1 calc R U . . .
H15B H 0.4093 1.1431 0.5092 0.028 Uiso 1 1 calc R U . . .
C7A C 0.5346(6) 0.9946(14) 0.2450(4) 0.037(4) Uani 1 1 d . U . . .
H7AA H 0.5669 0.9367 0.2301 0.055 Uiso 1 1 calc R U . . .
H7AB H 0.5523 1.0340 0.2740 0.055 Uiso 1 1 calc R U . . .
H7AC H 0.5221 1.0697 0.2237 0.055 Uiso 1 1 calc R U . . .
C14 C 0.2896(6) 1.0565(13) 0.4772(4) 0.029(3) Uani 1 1 d . U . . .
H14A H 0.2546 1.0081 0.4611 0.043 Uiso 1 1 calc R U . . .
H14B H 0.3072 1.1271 0.4564 0.043 Uiso 1 1 calc R U . . .
H14C H 0.2736 1.1010 0.5054 0.043 Uiso 1 1 calc R U . . .
C2 C 0.1716(6) 0.8400(14) 0.5439(4) 0.028(4) Uani 1 1 d . U . . .
H2A H 0.1791 0.8946 0.5157 0.042 Uiso 1 1 calc R U . . .
H2B H 0.1415 0.8891 0.5639 0.042 Uiso 1 1 calc R U . . .
H2C H 0.1538 0.7496 0.5351 0.042 Uiso 1 1 calc R U . . .
C6 C 0.1509(6) 1.2058(13) 0.7164(4) 0.027(4) Uani 1 1 d . U . . .
H6A H 0.1085 1.2050 0.7017 0.040 Uiso 1 1 calc R U . . .
H6B H 0.1556 1.2887 0.7359 0.040 Uiso 1 1 calc R U . . .
H6C H 0.1563 1.1230 0.7358 0.040 Uiso 1 1 calc R U . . .
C14C C 0.1646(6) 0.9714(14) 0.3619(4) 0.024(3) Uani 1 1 d . U . . .
H14J H 0.1225 0.9468 0.3737 0.037 Uiso 1 1 calc R U . . .
H14K H 0.1963 0.9638 0.3872 0.037 Uiso 1 1 calc R U . . .
H14L H 0.1758 0.9084 0.3365 0.037 Uiso 1 1 calc R U . . .
C9 C 0.2951(5) 0.3965(13) 0.5523(4) 0.021(3) Uani 1 1 d . U . . .
H9A H 0.3189 0.3167 0.5396 0.025 Uiso 1 1 calc R U . . .
H9B H 0.2682 0.3627 0.5780 0.025 Uiso 1 1 calc R U . . .
C16C C 0.1041(6) 1.3350(13) 0.4055(4) 0.021(3) Uani 1 1 d . U . . .
H16G H 0.1116 1.4142 0.4269 0.025 Uiso 1 1 calc R U . . .
H16H H 0.0737 1.2708 0.4203 0.025 Uiso 1 1 calc R U . . .
C16B C 0.9087(6) 0.0562(13) 0.0300(4) 0.020(3) Uani 1 1 d . U . . .
H16C H 0.9389 0.1098 0.0109 0.024 Uiso 1 1 calc R U . . .
H16D H 0.8714 0.1158 0.0364 0.024 Uiso 1 1 calc R U . . .
C17 C 0.4989(5) 0.7963(14) 0.5869(5) 0.027(4) Uani 1 1 d . U . . .
H17A H 0.5055 0.7089 0.6037 0.040 Uiso 1 1 calc R U . . .
H17B H 0.5253 0.8688 0.6013 0.040 Uiso 1 1 calc R U . . .
H17C H 0.5110 0.7846 0.5542 0.040 Uiso 1 1 calc R U . . .
C2A C 0.4992(5) 0.4298(13) 0.2100(4) 0.026(3) Uani 1 1 d . U . . .
H2AA H 0.5086 0.4339 0.2436 0.039 Uiso 1 1 calc R U . . .
H2AB H 0.5337 0.3809 0.1942 0.039 Uiso 1 1 calc R U . . .
H2AC H 0.4590 0.3804 0.2046 0.039 Uiso 1 1 calc R U . . .
C4B C 0.7119(6) 0.0746(15) 0.1433(5) 0.027(4) Uani 1 1 d . U . . .
H4BA H 0.6751 0.0196 0.1539 0.032 Uiso 1 1 calc R U . . .
H4BB H 0.6966 0.1388 0.1186 0.032 Uiso 1 1 calc R U . . .
C17B C 0.9591(6) -0.1484(13) -0.0330(4) 0.027(3) Uani 1 1 d . U . . .
H17D H 0.9942 -0.1458 -0.0101 0.040 Uiso 1 1 calc R U . . .
H17E H 0.9670 -0.0805 -0.0577 0.040 Uiso 1 1 calc R U . . .
H17F H 0.9562 -0.2412 -0.0467 0.040 Uiso 1 1 calc R U . . .
C10C C 0.0672(6) 1.1402(14) 0.1775(4) 0.024(3) Uani 1 1 d . U . . .
H10G H 0.0876 1.1135 0.1478 0.029 Uiso 1 1 calc R U . . .
H10H H 0.0321 1.0744 0.1835 0.029 Uiso 1 1 calc R U . . .
C5 C 0.2846(6) 1.1687(14) 0.7074(4) 0.032(4) Uani 1 1 d . U . . .
H5A H 0.2774 1.0822 0.7245 0.049 Uiso 1 1 calc R U . . .
H5B H 0.2911 1.2446 0.7297 0.049 Uiso 1 1 calc R U . . .
H5C H 0.3224 1.1591 0.6880 0.049 Uiso 1 1 calc R U . . .
C15B C 0.9413(6) 0.0132(14) 0.0766(5) 0.027(3) Uani 1 1 d . U . . .
H15C H 0.9292 0.0792 0.1014 0.033 Uiso 1 1 calc R U . . .
H15D H 0.9882 0.0179 0.0732 0.033 Uiso 1 1 calc R U . . .
C5C C -0.1047(6) 0.7559(14) 0.4572(4) 0.025(4) Uani 1 1 d . U . . .
H5CA H -0.1450 0.7586 0.4395 0.038 Uiso 1 1 calc R U . . .
H5CB H -0.1130 0.7343 0.4900 0.038 Uiso 1 1 calc R U . . .
H5CC H -0.0770 0.6844 0.4440 0.038 Uiso 1 1 calc R U . . .
C13C C 0.2501(6) 1.1589(14) 0.3217(5) 0.028(4) Uani 1 1 d . U . . .
H13J H 0.2573 1.0898 0.2972 0.042 Uiso 1 1 calc R U . . .
H13K H 0.2773 1.1380 0.3489 0.042 Uiso 1 1 calc R U . . .
H13L H 0.2604 1.2512 0.3098 0.042 Uiso 1 1 calc R U . . .
C12B C 0.8819(6) -0.5724(14) 0.1049(4) 0.024(3) Uani 1 1 d . U . . .
H12D H 0.9053 -0.5883 0.0760 0.037 Uiso 1 1 calc R U . . .
H12E H 0.8623 -0.6593 0.1151 0.037 Uiso 1 1 calc R U . . .
H12F H 0.9113 -0.5389 0.1293 0.037 Uiso 1 1 calc R U . . .
C11 C 0.2295(6) 0.6670(14) 0.4416(4) 0.027(4) Uani 1 1 d . U . . .
H11A H 0.1935 0.7081 0.4580 0.040 Uiso 1 1 calc R U . . .
H11B H 0.2148 0.5859 0.4238 0.040 Uiso 1 1 calc R U . . .
H11C H 0.2475 0.7353 0.4201 0.040 Uiso 1 1 calc R U . . .
C13B C 0.9978(5) -0.2587(15) 0.0940(4) 0.031(4) Uani 1 1 d . U . . .
H13D H 0.9946 -0.3509 0.1081 0.046 Uiso 1 1 calc R U . . .
H13E H 1.0287 -0.2030 0.1118 0.046 Uiso 1 1 calc R U . . .
H13F H 1.0118 -0.2675 0.0616 0.046 Uiso 1 1 calc R U . . .
C7C C 0.0674(6) 1.5476(15) 0.2210(5) 0.037(4) Uani 1 1 d . U . . .
H7CA H 0.0527 1.6133 0.2447 0.056 Uiso 1 1 calc R U . . .
H7CB H 0.0513 1.5761 0.1902 0.056 Uiso 1 1 calc R U . . .
H7CC H 0.1140 1.5463 0.2210 0.056 Uiso 1 1 calc R U . . .
C18 C 0.4096(6) 0.8616(14) 0.6557(4) 0.026(4) Uani 1 1 d . U . . .
H18A H 0.3656 0.8500 0.6661 0.039 Uiso 1 1 calc R U . . .
H18B H 0.4254 0.9528 0.6655 0.039 Uiso 1 1 calc R U . . .
H18C H 0.4365 0.7892 0.6698 0.039 Uiso 1 1 calc R U . . .
C10 C 0.2524(6) 0.4614(13) 0.5132(4) 0.019(3) Uani 1 1 d . U . . .
H10A H 0.2116 0.4922 0.5266 0.022 Uiso 1 1 calc R U . . .
H10B H 0.2428 0.3907 0.4890 0.022 Uiso 1 1 calc R U . . .
C17A C 0.3800(6) 1.0818(14) 0.1585(5) 0.030(4) Uani 1 1 d . U . . .
H17G H 0.3337 1.0736 0.1613 0.046 Uiso 1 1 calc R U . . .
H17H H 0.3899 1.1407 0.1317 0.046 Uiso 1 1 calc R U . . .
H17I H 0.3978 1.1234 0.1871 0.046 Uiso 1 1 calc R U . . .
C17C C -0.0081(6) 1.4647(15) 0.3671(5) 0.032(4) Uani 1 1 d . U . . .
H17J H -0.0244 1.5323 0.3443 0.048 Uiso 1 1 calc R U . . .
H17K H -0.0031 1.5093 0.3977 0.048 Uiso 1 1 calc R U . . .
H17L H -0.0381 1.3874 0.3694 0.048 Uiso 1 1 calc R U . . .
C18C C 0.1135(6) 1.5695(14) 0.3438(5) 0.028(4) Uani 1 1 d . U . . .
H18J H 0.1580 1.5538 0.3353 0.043 Uiso 1 1 calc R U . . .
H18K H 0.1121 1.6164 0.3742 0.043 Uiso 1 1 calc R U . . .
H18L H 0.0926 1.6275 0.3200 0.043 Uiso 1 1 calc R U . . .
C10B C 0.7567(6) -0.5577(13) 0.0660(4) 0.027(3) Uani 1 1 d . U . . .
H10C H 0.7592 -0.6520 0.0795 0.032 Uiso 1 1 calc R U . . .
H10D H 0.7136 -0.5201 0.0718 0.032 Uiso 1 1 calc R U . . .
C12A C 0.3073(6) 0.7027(16) 0.3049(5) 0.033(4) Uani 1 1 d . U . . .
H12G H 0.3093 0.8037 0.3080 0.050 Uiso 1 1 calc R U . . .
H12H H 0.3051 0.6607 0.3360 0.050 Uiso 1 1 calc R U . . .
H12I H 0.2694 0.6769 0.2866 0.050 Uiso 1 1 calc R U . . .
C18B C 0.8418(6) -0.0243(14) -0.0555(4) 0.031(4) Uani 1 1 d . U . . .
H18D H 0.8341 -0.0953 -0.0794 0.046 Uiso 1 1 calc R U . . .
H18E H 0.8693 0.0483 -0.0681 0.046 Uiso 1 1 calc R U . . .
H18F H 0.8011 0.0164 -0.0462 0.046 Uiso 1 1 calc R U . . .
C8A C 0.4179(6) 1.0243(15) 0.2903(5) 0.037(4) Uani 1 1 d . U . . .
H8AA H 0.3978 1.0868 0.2675 0.055 Uiso 1 1 calc R U . . .
H8AB H 0.4475 1.0768 0.3103 0.055 Uiso 1 1 calc R U . . .
H8AC H 0.3850 0.9819 0.3096 0.055 Uiso 1 1 calc R U . . .
C12C C 0.1574(6) 0.9481(14) 0.2220(5) 0.036(4) Uani 1 1 d . U . . .
H12J H 0.1947 0.9347 0.2426 0.054 Uiso 1 1 calc R U . . .
H12K H 0.1693 0.9297 0.1896 0.054 Uiso 1 1 calc R U . . .
H12L H 0.1235 0.8842 0.2312 0.054 Uiso 1 1 calc R U . . .
C13 C 0.3870(5) 0.9017(13) 0.4345(4) 0.026(3) Uani 1 1 d . U . . .
H13A H 0.4246 0.8417 0.4361 0.038 Uiso 1 1 calc R U . . .
H13B H 0.3989 0.9918 0.4215 0.038 Uiso 1 1 calc R U . . .
H13C H 0.3544 0.8587 0.4144 0.038 Uiso 1 1 calc R U . . .
C8B C 0.7199(6) -0.3376(14) -0.0431(4) 0.028(4) Uani 1 1 d . U . . .
H8BA H 0.6830 -0.3440 -0.0227 0.041 Uiso 1 1 calc R U . . .
H8BB H 0.7140 -0.4007 -0.0697 0.041 Uiso 1 1 calc R U . . .
H8BC H 0.7240 -0.2425 -0.0546 0.041 Uiso 1 1 calc R U . . .
C14B C 0.9160(7) -0.1484(15) 0.1601(5) 0.037(4) Uani 1 1 d . U . . .
H14D H 0.8768 -0.1001 0.1688 0.055 Uiso 1 1 calc R U . . .
H14E H 0.9530 -0.0936 0.1703 0.055 Uiso 1 1 calc R U . . .
H14F H 0.9174 -0.2393 0.1753 0.055 Uiso 1 1 calc R U . . .
C10A C 0.4438(7) 0.6689(16) 0.3243(5) 0.039(4) Uani 1 1 d . U . . .
H10E H 0.4218 0.6963 0.3533 0.047 Uiso 1 1 calc R U . . .
H10F H 0.4670 0.5814 0.3307 0.047 Uiso 1 1 calc R U . . .
C1 C 0.2132(6) 0.7046(14) 0.6254(4) 0.034(4) Uani 1 1 d . U . . .
H0AA H 0.2032 0.6120 0.6133 0.051 Uiso 1 1 calc R U . . .
H0BA H 0.1740 0.7490 0.6360 0.051 Uiso 1 1 calc R U . . .
H1C H 0.2434 0.6967 0.6517 0.051 Uiso 1 1 calc R U . . .
C13A C 0.2501(6) 0.6303(15) 0.1875(5) 0.041(4) Uani 1 1 d . U . . .
H13G H 0.2491 0.5616 0.2127 0.062 Uiso 1 1 calc R U . . .
H13H H 0.2209 0.6019 0.1622 0.062 Uiso 1 1 calc R U . . .
H13I H 0.2370 0.7207 0.1995 0.062 Uiso 1 1 calc R U . . .
C9B C 0.7683(6) -0.5637(15) 0.0138(5) 0.031(4) Uani 1 1 d . U . . .
H9BA H 0.7287 -0.5929 -0.0026 0.038 Uiso 1 1 calc R U . . .
H9BB H 0.8017 -0.6333 0.0074 0.038 Uiso 1 1 calc R U . . .
C8C C -0.0506(6) 1.4239(15) 0.2353(4) 0.040(4) Uani 1 1 d . U . . .
H8CA H -0.0769 1.3468 0.2239 0.060 Uiso 1 1 calc R U . . .
H8CB H -0.0571 1.5046 0.2150 0.060 Uiso 1 1 calc R U . . .
H8CC H -0.0628 1.4473 0.2673 0.060 Uiso 1 1 calc R U . . .
C15C C 0.1689(6) 1.2581(15) 0.3956(5) 0.030(4) Uani 1 1 d . U . . .
H15G H 0.1794 1.1954 0.4220 0.036 Uiso 1 1 calc R U . . .
H15H H 0.2036 1.3270 0.3931 0.036 Uiso 1 1 calc R U . . .
C8 C 0.3504(6) 0.4937(14) 0.6390(4) 0.034(4) Uani 1 1 d . U . . .
H8A H 0.3841 0.5443 0.6557 0.051 Uiso 1 1 calc R U . . .
H8B H 0.3562 0.3940 0.6438 0.051 Uiso 1 1 calc R U . . .
H8C H 0.3088 0.5219 0.6509 0.051 Uiso 1 1 calc R U . . .
C5A C 0.4621(6) 0.3833(17) 0.0233(5) 0.043(4) Uani 1 1 d . U . . .
H5AA H 0.4522 0.2998 0.0413 0.064 Uiso 1 1 calc R U . . .
H5AB H 0.4586 0.3628 -0.0102 0.064 Uiso 1 1 calc R U . . .
H5AC H 0.4320 0.4569 0.0312 0.064 Uiso 1 1 calc R U . . .
C11C C 0.1974(6) 1.2183(16) 0.1978(5) 0.029(4) Uani 1 1 d . U . . .
H11J H 0.1865 1.3142 0.1898 0.043 Uiso 1 1 calc R U . . .
H11K H 0.2073 1.1671 0.1692 0.043 Uiso 1 1 calc R U . . .
H11L H 0.2346 1.2174 0.2189 0.043 Uiso 1 1 calc R U . . .
C6A C 0.5864(6) 0.2726(15) 0.0317(5) 0.037(4) Uani 1 1 d . U . . .
H6AA H 0.6282 0.2774 0.0473 0.056 Uiso 1 1 calc R U . . .
H6AB H 0.5919 0.2519 -0.0015 0.056 Uiso 1 1 calc R U . . .
H6AC H 0.5609 0.1995 0.0460 0.056 Uiso 1 1 calc R U . . .
C6C C 0.0156(6) 0.8801(16) 0.4763(5) 0.038(4) Uani 1 1 d . U . . .
H6CA H 0.0310 0.7987 0.4594 0.058 Uiso 1 1 calc R U . . .
H6CB H 0.0128 0.8585 0.5097 0.058 Uiso 1 1 calc R U . . .
H6CC H 0.0452 0.9574 0.4719 0.058 Uiso 1 1 calc R U . . .
C9A C 0.4923(6) 0.7840(14) 0.3107(4) 0.026(3) Uani 1 1 d . U . . .
H9AA H 0.5337 0.7410 0.3033 0.032 Uiso 1 1 calc R U . . .
H9AB H 0.4990 0.8475 0.3375 0.032 Uiso 1 1 calc R U . . .
C7B C 0.8421(6) -0.4453(16) -0.0596(4) 0.033(4) Uani 1 1 d . U . . .
H7BA H 0.8517 -0.3655 -0.0795 0.050 Uiso 1 1 calc R U . . .
H7BB H 0.8178 -0.5139 -0.0777 0.050 Uiso 1 1 calc R U . . .
H7BC H 0.8820 -0.4869 -0.0482 0.050 Uiso 1 1 calc R U . . .
C7 C 0.4320(6) 0.4400(14) 0.5655(5) 0.037(4) Uani 1 1 d . U . . .
H7A H 0.4380 0.4283 0.5318 0.056 Uiso 1 1 calc R U . . .
H7B H 0.4309 0.3488 0.5805 0.056 Uiso 1 1 calc R U . . .
H7C H 0.4673 0.4943 0.5787 0.056 Uiso 1 1 calc R U . . .
C14A C 0.3356(7) 0.4630(16) 0.1405(5) 0.047(5) Uani 1 1 d . U . . .
H14G H 0.3693 0.4558 0.1174 0.071 Uiso 1 1 calc R U . . .
H14H H 0.2944 0.4412 0.1257 0.071 Uiso 1 1 calc R U . . .
H14I H 0.3440 0.3975 0.1660 0.071 Uiso 1 1 calc R U . . .
C1B C 0.7196(6) 0.0050(13) 0.0288(4) 0.031(4) Uani 1 1 d . U . . .
H1BA H 0.7529 0.0708 0.0201 0.047 Uiso 1 1 calc R U . . .
H1BB H 0.6858 0.0541 0.0452 0.047 Uiso 1 1 calc R U . . .
H1BC H 0.7019 -0.0387 0.0006 0.047 Uiso 1 1 calc R U . . .
C9C C 0.0409(6) 1.2892(13) 0.1737(4) 0.028(3) Uani 1 1 d . U . . .
H9CA H -0.0023 1.2874 0.1593 0.033 Uiso 1 1 calc R U . . .
H9CB H 0.0688 1.3455 0.1536 0.033 Uiso 1 1 calc R U . . .
C2B C 0.6755(5) -0.2145(12) 0.0821(4) 0.028(4) Uani 1 1 d . U . . .
H2BA H 0.6596 -0.2655 0.0547 0.042 Uiso 1 1 calc R U . . .
H2BB H 0.6448 -0.1424 0.0904 0.042 Uiso 1 1 calc R U . . .
H2BC H 0.6811 -0.2785 0.1084 0.042 Uiso 1 1 calc R U . . .
C11A C 0.3655(6) 0.4501(14) 0.2828(5) 0.041(4) Uani 1 1 d . U . . .
H11G H 0.3306 0.4208 0.2619 0.062 Uiso 1 1 calc R U . . .
H11H H 0.3537 0.4328 0.3153 0.062 Uiso 1 1 calc R U . . .
H11I H 0.4040 0.3975 0.2756 0.062 Uiso 1 1 calc R U . . .
C5B C 0.7448(7) 0.0428(14) 0.2391(4) 0.048(4) Uani 1 1 d . U . . .
H5BA H 0.7035 -0.0047 0.2386 0.072 Uiso 1 1 calc R U . . .
H5BB H 0.7519 0.0859 0.2697 0.072 Uiso 1 1 calc R U . . .
H5BC H 0.7787 -0.0244 0.2332 0.072 Uiso 1 1 calc R U . . .
C6B C 0.6715(6) 0.2722(14) 0.2092(5) 0.041(4) Uani 1 1 d . U . . .
H6BA H 0.6589 0.3337 0.1834 0.062 Uiso 1 1 calc R U . . .
H6BB H 0.6795 0.3272 0.2374 0.062 Uiso 1 1 calc R U . . .
H6BC H 0.6372 0.2058 0.2150 0.062 Uiso 1 1 calc R U . . .
C18A C 0.4860(7) 0.9612(18) 0.1179(6) 0.071(6) Uani 1 1 d . U . . .
H18G H 0.5106 1.0264 0.1372 0.106 Uiso 1 1 calc R U . . .
H18H H 0.4724 1.0070 0.0889 0.106 Uiso 1 1 calc R U . . .
H18I H 0.5126 0.8809 0.1105 0.106 Uiso 1 1 calc R U . . .
C15A C 0.3180(8) 0.748(2) 0.1093(5) 0.065(5) Uani 1 1 d . U . . .
H15E H 0.3104 0.6825 0.0830 0.079 Uiso 1 1 calc R U . . .
H15F H 0.2785 0.8019 0.1134 0.079 Uiso 1 1 calc R U . . .
C16A C 0.3703(8) 0.8446(19) 0.0961(5) 0.079(6) Uani 1 1 d . U . . .
H16E H 0.3519 0.9260 0.0797 0.094 Uiso 1 1 calc R U . . .
H16F H 0.3997 0.7975 0.0745 0.094 Uiso 1 1 calc R U . . .

loop_
_atom_site_aniso_label
_atom_site_aniso_U_11
_atom_site_aniso_U_22
_atom_site_aniso_U_33
_atom_site_aniso_U_23
_atom_site_aniso_U_13
_atom_site_aniso_U_12
Mn1 0.0142(13) 0.0095(13) 0.0150(12) -0.0014(11) 0.0014(10) -0.0010(11)
Mn1B 0.0172(13) 0.0158(14) 0.0187(13) 0.0021(12) -0.0014(10) -0.0007(11)
Mn1C 0.0145(12) 0.0163(14) 0.0142(12) 0.0008(11) -0.0015(10) 0.0013(11)
Mn1A 0.0136(12) 0.0187(14) 0.0178(12) -0.0011(11) -0.0023(10) 0.0013(11)
P5B 0.019(2) 0.017(2) 0.021(2) -0.0034(19) 0.0002(18) 0.0003(18)
P3 0.020(2) 0.016(2) 0.0109(19) -0.0064(16) -0.0027(15) -0.0023(17)
P1C 0.019(2) 0.015(2) 0.016(2) -0.0036(17) -0.0006(17) -0.0008(17)
P4 0.021(2) 0.005(2) 0.014(2) -0.0011(17) -0.0017(17) 0.0001(18)
P6C 0.018(2) 0.014(2) 0.019(2) -0.0008(18) -0.0006(17) 0.0022(18)
P1 0.0165(19) 0.014(2) 0.017(2) -0.0040(17) 0.0012(16) -0.0008(17)
P5 0.025(2) 0.017(2) 0.015(2) -0.0028(17) -0.0005(16) -0.0037(18)
P5C 0.020(2) 0.016(2) 0.020(2) -0.0011(19) -0.0027(18) -0.0012(19)
P4B 0.028(2) 0.021(2) 0.013(2) 0.0038(18) -0.0011(17) -0.0024(19)
P6 0.013(2) 0.015(2) 0.023(2) 0.0001(18) -0.0024(18) 0.0001(18)
P3C 0.023(2) 0.020(2) 0.020(2) 0.005(2) -0.0029(18) 0.003(2)
P1A 0.019(2) 0.017(2) 0.016(2) -0.0036(18) -0.0024(18) 0.0032(18)
P3A 0.021(2) 0.026(3) 0.022(2) -0.005(2) -0.0043(18) -0.002(2)
P4C 0.022(2) 0.014(2) 0.019(2) 0.0003(18) 0.0045(18) -0.0001(18)
P6B 0.026(2) 0.020(2) 0.020(2) 0.0010(18) -0.0013(17) 0.0008(19)
P2 0.025(2) 0.019(2) 0.020(2) 0.0003(17) 0.0008(16) -0.0011(17)
P3B 0.026(2) 0.029(3) 0.017(2) 0.006(2) -0.0022(19) -0.005(2)
P2C 0.025(2) 0.025(3) 0.020(2) -0.0012(19) 0.0031(17) -0.0023(19)
P4A 0.029(2) 0.023(3) 0.024(2) -0.002(2) 0.0065(19) 0.003(2)
P1B 0.015(2) 0.027(3) 0.028(2) 0.002(2) -0.0007(18) 0.0002(19)
P5A 0.019(2) 0.038(3) 0.024(2) -0.008(2) -0.0058(19) -0.002(2)
P6A 0.044(3) 0.018(3) 0.025(2) 0.002(2) -0.002(2) 0.001(2)
P2A 0.035(2) 0.026(3) 0.022(2) -0.005(2) 0.0059(19) 0.004(2)
P2B 0.035(2) 0.024(2) 0.034(2) -0.003(2) 0.006(2) 0.002(2)
C4C 0.024(7) 0.012(7) 0.022(6) 0.001(5) 0.003(5) 0.000(6)
C3C 0.025(8) 0.017(7) 0.024(6) -0.003(5) 0.003(5) 0.001(6)
C3 0.014(6) 0.009(6) 0.017(7) 0.000(5) -0.001(5) 0.003(5)
C16 0.018(7) 0.018(6) 0.023(6) -0.006(5) -0.001(5) -0.009(5)
C2C 0.027(7) 0.016(6) 0.024(8) -0.003(6) 0.001(6) -0.004(6)
C3A 0.017(7) 0.023(8) 0.021(6) -0.004(5) 0.004(5) 0.001(6)
C4A 0.025(8) 0.026(8) 0.032(7) -0.004(6) 0.005(6) 0.007(7)
C4 0.019(7) 0.017(7) 0.020(7) -0.002(6) -0.001(5) 0.007(6)
C11B 0.029(7) 0.018(8) 0.007(6) 0.000(5) -0.005(5) -0.009(6)
C3B 0.023(7) 0.016(7) 0.025(7) 0.008(5) 0.002(5) 0.003(5)
C1C 0.023(6) 0.044(10) 0.033(9) 0.013(7) -0.001(6) -0.005(6)
C1A 0.019(6) 0.045(10) 0.044(10) -0.012(8) -0.002(6) 0.003(6)
C12 0.025(7) 0.011(7) 0.019(7) -0.001(6) -0.003(6) -0.002(6)
C15 0.029(7) 0.016(7) 0.024(6) 0.002(5) 0.001(5) -0.006(6)
C7A 0.032(7) 0.042(9) 0.036(9) -0.006(7) -0.006(6) -0.014(7)
C14 0.033(7) 0.029(8) 0.024(8) -0.004(6) -0.009(6) 0.002(6)
C2 0.022(7) 0.036(9) 0.026(8) -0.017(7) 0.001(6) 0.007(6)
C6 0.049(8) 0.008(8) 0.024(7) -0.007(6) 0.006(6) -0.006(6)
C14C 0.026(8) 0.027(7) 0.020(8) 0.002(6) -0.009(6) 0.001(6)
C9 0.020(6) 0.018(6) 0.023(7) 0.010(5) -0.001(5) -0.004(5)
C16C 0.028(7) 0.016(7) 0.020(6) -0.009(5) -0.002(5) 0.005(5)
C16B 0.023(6) 0.011(6) 0.026(6) 0.011(5) 0.005(5) 0.000(5)
C17 0.019(6) 0.030(9) 0.031(9) -0.005(7) -0.002(6) 0.000(6)
C2A 0.015(7) 0.032(7) 0.030(8) 0.001(6) 0.001(6) 0.008(6)
C4B 0.026(7) 0.027(8) 0.027(7) 0.009(6) 0.006(6) 0.010(6)
C17B 0.033(7) 0.021(8) 0.026(8) 0.000(6) 0.009(6) -0.007(6)
C10C 0.027(7) 0.028(7) 0.016(7) -0.006(5) 0.002(5) -0.003(6)
C5 0.032(7) 0.034(9) 0.032(8) -0.014(7) -0.003(6) 0.001(6)
C15B 0.028(8) 0.021(7) 0.032(7) -0.002(5) -0.008(6) -0.003(6)
C5C 0.031(8) 0.029(8) 0.017(8) 0.006(6) 0.000(6) 0.004(6)
C13C 0.023(6) 0.022(9) 0.040(9) 0.010(7) -0.005(6) 0.006(6)
C12B 0.038(7) 0.023(7) 0.011(7) 0.002(6) -0.001(6) -0.004(6)
C11 0.029(7) 0.022(8) 0.030(8) 0.005(6) -0.002(6) -0.004(6)
C13B 0.025(6) 0.040(9) 0.027(8) -0.014(7) -0.005(6) 0.004(6)
C7C 0.038(8) 0.033(7) 0.040(9) 0.010(7) -0.012(7) 0.000(6)
C18 0.030(8) 0.023(9) 0.025(6) -0.003(6) -0.007(5) -0.013(7)
C10 0.019(6) 0.018(7) 0.018(6) 0.001(5) -0.001(5) -0.004(5)
C17A 0.033(8) 0.022(7) 0.037(9) 0.012(6) -0.001(7) -0.005(6)
C17C 0.028(7) 0.030(9) 0.037(9) -0.008(7) 0.005(6) 0.009(6)
C18C 0.029(8) 0.031(7) 0.026(9) 0.003(6) -0.007(7) 0.000(6)
C10B 0.031(7) 0.021(7) 0.029(6) 0.009(5) 0.000(5) -0.014(6)
C12A 0.034(7) 0.043(10) 0.022(8) 0.012(7) 0.012(6) 0.002(7)
C18B 0.029(8) 0.029(9) 0.034(7) 0.003(6) 0.004(6) 0.002(6)
C8A 0.019(7) 0.043(9) 0.048(10) -0.019(7) -0.009(7) -0.004(6)
C12C 0.030(8) 0.028(7) 0.051(10) -0.005(6) 0.011(7) -0.001(6)
C13 0.034(8) 0.022(8) 0.021(6) -0.001(6) 0.011(5) -0.012(7)
C8B 0.042(7) 0.028(8) 0.013(7) 0.006(6) -0.009(6) -0.016(6)
C14B 0.035(9) 0.039(10) 0.036(7) -0.012(6) -0.003(6) -0.009(8)
C10A 0.045(8) 0.046(9) 0.027(7) 0.010(6) -0.005(6) -0.002(6)
C1 0.033(8) 0.035(8) 0.035(8) -0.004(6) 0.016(6) -0.002(6)
C13A 0.026(7) 0.027(9) 0.071(11) -0.012(8) -0.009(6) -0.008(6)
C9B 0.040(8) 0.030(7) 0.024(6) 0.007(5) -0.008(6) -0.015(6)
C8C 0.043(7) 0.046(10) 0.032(9) 0.012(8) -0.003(6) 0.020(7)
C15C 0.023(6) 0.038(8) 0.028(7) -0.011(6) -0.014(5) 0.007(6)
C8 0.037(9) 0.035(9) 0.030(7) 0.004(6) -0.009(6) -0.013(7)
C5A 0.033(7) 0.060(11) 0.034(9) -0.014(9) 0.001(6) 0.009(7)
C11C 0.027(7) 0.034(9) 0.024(8) -0.007(7) 0.007(6) -0.002(6)
C6A 0.029(8) 0.037(9) 0.046(10) -0.013(7) 0.004(7) 0.004(7)
C6C 0.032(7) 0.050(11) 0.033(9) 0.012(8) -0.004(6) -0.010(7)
C9A 0.029(7) 0.035(8) 0.016(6) -0.010(5) -0.004(5) -0.002(6)
C7B 0.036(8) 0.041(10) 0.023(7) -0.007(7) -0.005(6) -0.018(7)
C7 0.030(7) 0.034(9) 0.048(9) -0.004(7) -0.006(6) 0.002(6)
C14A 0.021(8) 0.064(9) 0.057(11) -0.030(8) 0.000(8) -0.005(7)
C1B 0.021(7) 0.033(8) 0.040(8) 0.009(6) 0.000(6) -0.001(6)
C9C 0.038(8) 0.031(7) 0.015(6) 0.008(5) -0.006(5) 0.006(6)
C2B 0.030(7) 0.018(8) 0.036(9) -0.004(6) 0.011(6) 0.003(6)
C11A 0.046(9) 0.033(7) 0.045(10) 0.005(6) 0.014(8) -0.001(6)
C5B 0.073(11) 0.035(9) 0.036(8) -0.006(7) 0.002(7) 0.002(8)
C6B 0.050(9) 0.024(9) 0.050(10) -0.005(7) 0.005(7) 0.003(7)
C18A 0.078(10) 0.049(12) 0.086(13) 0.008(10) 0.033(9) 0.008(8)
C15A 0.060(10) 0.092(11) 0.044(8) 0.011(8) -0.024(7) -0.023(8)
C16A 0.111(12) 0.077(11) 0.047(8) 0.013(7) -0.029(8) -0.030(9)

loop_
_atom_type_symbol
_atom_type_description
_atom_type_scat_dispersion_real
_atom_type_scat_dispersion_imag
_atom_type_scat_source
C C 0.0033 0.0016 'International Tables Vol C Tables 4.2.6.8 and 6.1.1.4'
H H 0.0000 0.0000 'International Tables Vol C Tables 4.2.6.8 and 6.1.1.4'
Mn Mn 0.3368 0.7283 'International Tables Vol C Tables 4.2.6.8 and 6.1.1.4'
P P 0.1023 0.0942 'International Tables Vol C Tables 4.2.6.8 and 6.1.1.4'

loop_
_geom_angle_atom_site_label_1
_geom_angle_atom_site_label_2
_geom_angle_atom_site_label_3
_geom_angle
_geom_angle_site_symmetry_1
_geom_angle_site_symmetry_3
_geom_angle_publ_flag
P3 Mn1 P4 81.92(15) . . ?
P3 Mn1 P6 93.46(15) . . ?
P4 Mn1 P6 164.80(18) . . ?
P3 Mn1 P5 161.20(16) . . ?
P4 Mn1 P5 94.23(16) . . ?
P6 Mn1 P5 85.49(15) . . ?
P3 Mn1 P1 100.21(15) . . ?
P4 Mn1 P1 96.79(15) . . ?
P6 Mn1 P1 98.27(16) . . ?
P5 Mn1 P1 98.51(16) . . ?
P3 Mn1 H1 97(5) . . ?
P4 Mn1 H1 78(4) . . ?
P6 Mn1 H1 88(4) . . ?
P5 Mn1 H1 64(5) . . ?
P1 Mn1 H1 161(4) . . ?
P3B Mn1B P6B 94.14(17) . . ?
P3B Mn1B P4B 85.20(17) . . ?
P6B Mn1B P4B 167.28(18) . . ?
P3B Mn1B P5B 159.93(19) . . ?
P6B Mn1B P5B 81.92(16) . . ?
P4B Mn1B P5B 94.36(17) . . ?
P3B Mn1B P1B 98.89(17) . . ?
P6B Mn1B P1B 96.93(17) . . ?
P4B Mn1B P1B 95.72(16) . . ?
P5B Mn1B P1B 101.11(17) . . ?
P3B Mn1B H1B 75(4) . . ?
P6B Mn1B H1B 96(4) . . ?
P4B Mn1B H1B 71(4) . . ?
P5B Mn1B H1B 86(4) . . ?
P1B Mn1B H1B 166(4) . . ?
P6C Mn1C P5C 85.49(16) . . ?
P6C Mn1C P4C 162.67(18) . . ?
P5C Mn1C P4C 93.20(17) . . ?
P6C Mn1C P3C 93.92(17) . . ?
P5C Mn1C P3C 163.30(19) . . ?
P4C Mn1C P3C 82.41(16) . . ?
P6C Mn1C P1C 98.57(16) . . ?
P5C Mn1C P1C 96.04(17) . . ?
P4C Mn1C P1C 98.75(16) . . ?
P3C Mn1C P1C 100.54(17) . . ?
P3A Mn1A P6A 92.99(18) . . ?
P3A Mn1A P5A 164.09(19) . . ?
P6A Mn1A P5A 86.45(18) . . ?
P3A Mn1A P4A 82.33(17) . . ?
P6A Mn1A P4A 162.07(19) . . ?
P5A Mn1A P4A 93.34(18) . . ?
P3A Mn1A P1A 98.86(17) . . ?
P6A Mn1A P1A 97.83(17) . . ?
P5A Mn1A P1A 96.97(17) . . ?
P4A Mn1A P1A 99.99(17) . . ?
P3A Mn1A H1A 87(4) . . ?
P6A Mn1A H1A 85(4) . . ?
P5A Mn1A H1A 77(4) . . ?
P4A Mn1A H1A 78(4) . . ?
P1A Mn1A H1A 173(4) . . ?
C14B P5B C13B 95.4(6) . . ?
C14B P5B C15B 99.7(6) . . ?
C13B P5B C15B 100.1(6) . . ?
C14B P5B Mn1B 128.4(5) . . ?
C13B P5B Mn1B 116.8(5) . . ?
C15B P5B Mn1B 111.7(4) . . ?
C8 P3 C7 95.9(6) . . ?
C8 P3 C9 99.3(5) . . ?
C7 P3 C9 99.7(6) . . ?
C8 P3 Mn1 127.1(5) . . ?
C7 P3 Mn1 117.4(4) . . ?
C9 P3 Mn1 112.7(4) . . ?
C2C P1C C1C 95.6(6) . . ?
C2C P1C C3C 99.3(6) . . ?
C1C P1C C3C 96.4(6) . . ?
C2C P1C Mn1C 119.2(4) . . ?
C1C P1C Mn1C 122.5(5) . . ?
C3C P1C Mn1C 118.6(5) . . ?
C10 P4 C12 100.3(6) . . ?
C10 P4 C11 100.3(6) . . ?
C12 P4 C11 96.9(6) . . ?
C10 P4 Mn1 109.8(4) . . ?
C12 P4 Mn1 117.4(4) . . ?
C11 P4 Mn1 127.9(5) . . ?
C17C P6C C18C 98.0(6) . . ?
C17C P6C C16C 99.6(6) . . ?
C18C P6C C16C 99.5(6) . . ?
C17C P6C Mn1C 126.6(5) . . ?
C18C P6C Mn1C 117.5(5) . . ?
C16C P6C Mn1C 111.1(4) . . ?
C3 P1 C2 97.6(6) . . ?
C3 P1 C1 99.1(5) . . ?
C2 P1 C1 94.4(6) . . ?
C3 P1 Mn1 117.4(4) . . ?
C2 P1 Mn1 122.8(4) . . ?
C1 P1 Mn1 120.3(4) . . ?
C13 P5 C15 99.3(6) . . ?
C13 P5 C14 96.9(6) . . ?
C15 P5 C14 100.9(6) . . ?
C13 P5 Mn1 120.4(4) . . ?
C15 P5 Mn1 110.6(4) . . ?
C14 P5 Mn1 124.5(4) . . ?
C14C P5C C15C 101.9(6) . . ?
C14C P5C C13C 95.8(6) . . ?
C15C P5C C13C 99.2(6) . . ?
C14C P5C Mn1C 125.4(5) . . ?
C15C P5C Mn1C 111.1(4) . . ?
C13C P5C Mn1C 119.2(4) . . ?
C12B P4B C11B 97.4(6) . . ?
C12B P4B C10B 99.0(6) . . ?
C11B P4B C10B 101.8(5) . . ?
C12B P4B Mn1B 118.8(4) . . ?
C11B P4B Mn1B 125.6(4) . . ?
C10B P4B Mn1B 110.0(4) . . ?
C17 P6 C18 95.8(6) . . ?
C17 P6 C16 97.9(6) . . ?
C18 P6 C16 100.7(6) . . ?
C17 P6 Mn1 119.2(5) . . ?
C18 P6 Mn1 127.6(4) . . ?
C16 P6 Mn1 110.6(4) . . ?
C7C P3C C8C 95.2(6) . . ?
C7C P3C C9C 99.5(6) . . ?
C8C P3C C9C 99.8(6) . . ?
C7C P3C Mn1C 119.1(5) . . ?
C8C P3C Mn1C 125.7(4) . . ?
C9C P3C Mn1C 112.9(4) . . ?
C2A P1A C1A 95.5(6) . . ?
C2A P1A C3A 99.8(6) . . ?
C1A P1A C3A 96.0(6) . . ?
C2A P1A Mn1A 119.8(4) . . ?
C1A P1A Mn1A 122.2(5) . . ?
C3A P1A Mn1A 118.1(4) . . ?
C8A P3A C9A 99.0(6) . . ?
C8A P3A C7A 96.2(6) . . ?
C9A P3A C7A 101.4(6) . . ?
C8A P3A Mn1A 119.3(4) . . ?
C9A P3A Mn1A 111.1(4) . . ?
C7A P3A Mn1A 125.5(4) . . ?
C11C P4C C10C 99.4(6) . . ?
C11C P4C C12C 96.6(6) . . ?
C10C P4C C12C 100.5(6) . . ?
C11C P4C Mn1C 117.3(5) . . ?
C10C P4C Mn1C 109.6(4) . . ?
C12C P4C Mn1C 128.8(5) . . ?
C18B P6B C17B 96.4(6) . . ?
C18B P6B C16B 100.6(6) . . ?
C17B P6B C16B 99.0(5) . . ?
C18B P6B Mn1B 127.8(4) . . ?
C17B P6B Mn1B 118.7(4) . . ?
C16B P6B Mn1B 109.7(4) . . ?
C5 P2 C4 98.8(6) . . ?
C5 P2 C6 98.1(6) . . ?
C4 P2 C6 99.8(6) . . ?
C7B P3B C8B 97.5(6) . . ?
C7B P3B C9B 99.3(7) . . ?
C8B P3B C9B 99.4(6) . . ?
C7B P3B Mn1B 119.5(5) . . ?
C8B P3B Mn1B 125.2(5) . . ?
C9B P3B Mn1B 111.4(4) . . ?
C6C P2C C4C 100.3(6) . . ?
C6C P2C C5C 99.2(6) . . ?
C4C P2C C5C 99.6(6) . . ?
C11A P4A C12A 96.7(7) . . ?
C11A P4A C10A 99.8(7) . . ?
C12A P4A C10A 99.4(6) . . ?
C11A P4A Mn1A 127.6(5) . . ?
C12A P4A Mn1A 117.7(5) . . ?
C10A P4A Mn1A 110.9(5) . . ?
C1B P1B C3B 98.2(6) . . ?
C1B P1B C2B 94.9(5) . . ?
C3B P1B C2B 97.4(6) . . ?
C1B P1B Mn1B 121.8(4) . . ?
C3B P1B Mn1B 117.2(4) . . ?
C2B P1B Mn1B 121.8(4) . . ?
C14A P5A C13A 95.4(6) . . ?
C14A P5A C15A 101.4(8) . . ?
C13A P5A C15A 100.2(7) . . ?
C14A P5A Mn1A 126.9(5) . . ?
C13A P5A Mn1A 119.3(5) . . ?
C15A P5A Mn1A 109.4(5) . . ?
C18A P6A C16A 94.9(8) . . ?
C18A P6A C17A 96.6(7) . . ?
C16A P6A C17A 100.6(8) . . ?
C18A P6A Mn1A 128.8(6) . . ?
C16A P6A Mn1A 111.5(6) . . ?
C17A P6A Mn1A 118.9(5) . . ?
C4A P2A C6A 99.5(7) . . ?
C4A P2A C5A 100.8(6) . . ?
C6A P2A C5A 98.7(7) . . ?
C5B P2B C6B 99.5(6) . . ?
C5B P2B C4B 99.6(6) . . ?
C6B P2B C4B 98.3(6) . . ?
C3C C4C P2C 114.8(9) . . ?
C3C C4C H4CA 108.6 . . ?
P2C C4C H4CA 108.6 . . ?
C3C C4C H4CB 108.6 . . ?
P2C C4C H4CB 108.6 . . ?
H4CA C4C H4CB 107.5 . . ?
C4C C3C P1C 122.1(9) . . ?
C4C C3C H3CA 106.8 . . ?
P1C C3C H3CA 106.8 . . ?
C4C C3C H3CB 106.8 . . ?
P1C C3C H3CB 106.8 . . ?
H3CA C3C H3CB 106.7 . . ?
C4 C3 P1 122.3(9) . . ?
C4 C3 H3A 106.7 . . ?
P1 C3 H3A 106.7 . . ?
C4 C3 H3B 106.7 . . ?
P1 C3 H3B 106.7 . . ?
H3A C3 H3B 106.6 . . ?
C15 C16 P6 106.8(9) . . ?
C15 C16 H16A 110.4 . . ?
P6 C16 H16A 110.4 . . ?
C15 C16 H16B 110.4 . . ?
P6 C16 H16B 110.4 . . ?
H16A C16 H16B 108.6 . . ?
P1C C2C H2CA 109.5 . . ?
P1C C2C H2CB 109.5 . . ?
H2CA C2C H2CB 109.5 . . ?
P1C C2C H2CC 109.5 . . ?
H2CA C2C H2CC 109.5 . . ?
H2CB C2C H2CC 109.5 . . ?
C4A C3A P1A 123.5(10) . . ?
C4A C3A H3AA 106.5 . . ?
P1A C3A H3AA 106.5 . . ?
C4A C3A H3AB 106.5 . . ?
P1A C3A H3AB 106.5 . . ?
H3AA C3A H3AB 106.5 . . ?
C3A C4A P2A 114.7(10) . . ?
C3A C4A H4AA 108.6 . . ?
P2A C4A H4AA 108.6 . . ?
C3A C4A H4AB 108.6 . . ?
P2A C4A H4AB 108.6 . . ?
H4AA C4A H4AB 107.6 . . ?
C3 C4 P2 113.9(9) . . ?
C3 C4 H4A 108.8 . . ?
P2 C4 H4A 108.8 . . ?
C3 C4 H4B 108.8 . . ?
P2 C4 H4B 108.8 . . ?
H4A C4 H4B 107.7 . . ?
P4B C11B H11D 109.5 . . ?
P4B C11B H11E 109.5 . . ?
H11D C11B H11E 109.5 . . ?
P4B C11B H11F 109.5 . . ?
H11D C11B H11F 109.5 . . ?
H11E C11B H11F 109.5 . . ?
C4B C3B P1B 126.6(9) . . ?
C4B C3B H3BA 105.7 . . ?
P1B C3B H3BA 105.7 . . ?
C4B C3B H3BB 105.7 . . ?
P1B C3B H3BB 105.7 . . ?
H3BA C3B H3BB 106.1 . . ?
P1C C1C H1CA 109.5 . . ?
P1C C1C H1CB 109.5 . . ?
H1CA C1C H1CB 109.5 . . ?
P1C C1C H1CC 109.5 . . ?
H1CA C1C H1CC 109.5 . . ?
H1CB C1C H1CC 109.5 . . ?
P1A C1A H1AA 109.5 . . ?
P1A C1A H1AB 109.5 . . ?
H1AA C1A H1AB 109.5 . . ?
P1A C1A H1AC 109.5 . . ?
H1AA C1A H1AC 109.5 . . ?
H1AB C1A H1AC 109.5 . . ?
P4 C12 H12A 109.5 . . ?
P4 C12 H12B 109.5 . . ?
H12A C12 H12B 109.5 . . ?
P4 C12 H12C 109.5 . . ?
H12A C12 H12C 109.5 . . ?
H12B C12 H12C 109.5 . . ?
C16 C15 P5 111.6(8) . . ?
C16 C15 H15A 109.3 . . ?
P5 C15 H15A 109.3 . . ?
C16 C15 H15B 109.3 . . ?
P5 C15 H15B 109.3 . . ?
H15A C15 H15B 108.0 . . ?
P3A C7A H7AA 109.5 . . ?
P3A C7A H7AB 109.5 . . ?
H7AA C7A H7AB 109.5 . . ?
P3A C7A H7AC 109.5 . . ?
H7AA C7A H7AC 109.5 . . ?
H7AB C7A H7AC 109.5 . . ?
P5 C14 H14A 109.5 . . ?
P5 C14 H14B 109.5 . . ?
H14A C14 H14B 109.5 . . ?
P5 C14 H14C 109.5 . . ?
H14A C14 H14C 109.5 . . ?
H14B C14 H14C 109.5 . . ?
P1 C2 H2A 109.5 . . ?
P1 C2 H2B 109.5 . . ?
H2A C2 H2B 109.5 . . ?
P1 C2 H2C 109.5 . . ?
H2A C2 H2C 109.5 . . ?
H2B C2 H2C 109.5 . . ?
P2 C6 H6A 109.5 . . ?
P2 C6 H6B 109.5 . . ?
H6A C6 H6B 109.5 . . ?
P2 C6 H6C 109.5 . . ?
H6A C6 H6C 109.5 . . ?
H6B C6 H6C 109.5 . . ?
P5C C14C H14J 109.5 . . ?
P5C C14C H14K 109.5 . . ?
H14J C14C H14K 109.5 . . ?
P5C C14C H14L 109.5 . . ?
H14J C14C H14L 109.5 . . ?
H14K C14C H14L 109.5 . . ?
C10 C9 P3 109.6(8) . . ?
C10 C9 H9A 109.7 . . ?
P3 C9 H9A 109.7 . . ?
C10 C9 H9B 109.7 . . ?
P3 C9 H9B 109.7 . . ?
H9A C9 H9B 108.2 . . ?
C15C C16C P6C 107.6(8) . . ?
C15C C16C H16G 110.2 . . ?
P6C C16C H16G 110.2 . . ?
C15C C16C H16H 110.2 . . ?
P6C C16C H16H 110.2 . . ?
H16G C16C H16H 108.5 . . ?
C15B C16B P6B 109.6(9) . . ?
C15B C16B H16C 109.7 . . ?
P6B C16B H16C 109.7 . . ?
C15B C16B H16D 109.7 . . ?
P6B C16B H16D 109.7 . . ?
H16C C16B H16D 108.2 . . ?
P6 C17 H17A 109.5 . . ?
P6 C17 H17B 109.5 . . ?
H17A C17 H17B 109.5 . . ?
P6 C17 H17C 109.5 . . ?
H17A C17 H17C 109.5 . . ?
H17B C17 H17C 109.5 . . ?
P1A C2A H2AA 109.5 . . ?
P1A C2A H2AB 109.5 . . ?
H2AA C2A H2AB 109.5 . . ?
P1A C2A H2AC 109.5 . . ?
H2AA C2A H2AC 109.5 . . ?
H2AB C2A H2AC 109.5 . . ?
C3B C4B P2B 111.3(9) . . ?
C3B C4B H4BA 109.4 . . ?
P2B C4B H4BA 109.4 . . ?
C3B C4B H4BB 109.4 . . ?
P2B C4B H4BB 109.4 . . ?
H4BA C4B H4BB 108.0 . . ?
P6B C17B H17D 109.5 . . ?
P6B C17B H17E 109.5 . . ?
H17D C17B H17E 109.5 . . ?
P6B C17B H17F 109.5 . . ?
H17D C17B H17F 109.5 . . ?
H17E C17B H17F 109.5 . . ?
C9C C10C P4C 108.4(9) . . ?
C9C C10C H10G 110.0 . . ?
P4C C10C H10G 110.0 . . ?
C9C C10C H10H 110.0 . . ?
P4C C10C H10H 110.0 . . ?
H10G C10C H10H 108.4 . . ?
P2 C5 H5A 109.5 . . ?
P2 C5 H5B 109.5 . . ?
H5A C5 H5B 109.5 . . ?
P2 C5 H5C 109.5 . . ?
H5A C5 H5C 109.5 . . ?
H5B C5 H5C 109.5 . . ?
C16B C15B P5B 111.7(9) . . ?
C16B C15B H15C 109.3 . . ?
P5B C15B H15C 109.3 . . ?
C16B C15B H15D 109.3 . . ?
P5B C15B H15D 109.3 . . ?
H15C C15B H15D 108.0 . . ?
P2C C5C H5CA 109.5 . . ?
P2C C5C H5CB 109.5 . . ?
H5CA C5C H5CB 109.5 . . ?
P2C C5C H5CC 109.5 . . ?
H5CA C5C H5CC 109.5 . . ?
H5CB C5C H5CC 109.5 . . ?
P5C C13C H13J 109.5 . . ?
P5C C13C H13K 109.5 . . ?
H13J C13C H13K 109.5 . . ?
P5C C13C H13L 109.5 . . ?
H13J C13C H13L 109.5 . . ?
H13K C13C H13L 109.5 . . ?
P4B C12B H12D 109.5 . . ?
P4B C12B H12E 109.5 . . ?
H12D C12B H12E 109.5 . . ?
P4B C12B H12F 109.5 . . ?
H12D C12B H12F 109.5 . . ?
H12E C12B H12F 109.5 . . ?
P4 C11 H11A 109.5 . . ?
P4 C11 H11B 109.5 . . ?
H11A C11 H11B 109.5 . . ?
P4 C11 H11C 109.5 . . ?
H11A C11 H11C 109.5 . . ?
H11B C11 H11C 109.5 . . ?
P5B C13B H13D 109.5 . . ?
P5B C13B H13E 109.5 . . ?
H13D C13B H13E 109.5 . . ?
P5B C13B H13F 109.5 . . ?
H13D C13B H13F 109.5 . . ?
H13E C13B H13F 109.5 . . ?
P3C C7C H7CA 109.5 . . ?
P3C C7C H7CB 109.5 . . ?
H7CA C7C H7CB 109.5 . . ?
P3C C7C H7CC 109.5 . . ?
H7CA C7C H7CC 109.5 . . ?
H7CB C7C H7CC 109.5 . . ?
P6 C18 H18A 109.5 . . ?
P6 C18 H18B 109.5 . . ?
H18A C18 H18B 109.5 . . ?
P6 C18 H18C 109.5 . . ?
H18A C18 H18C 109.5 . . ?
H18B C18 H18C 109.5 . . ?
C9 C10 P4 110.7(8) . . ?
C9 C10 H10A 109.5 . . ?
P4 C10 H10A 109.5 . . ?
C9 C10 H10B 109.5 . . ?
P4 C10 H10B 109.5 . . ?
H10A C10 H10B 108.1 . . ?
P6A C17A H17G 109.5 . . ?
P6A C17A H17H 109.5 . . ?
H17G C17A H17H 109.5 . . ?
P6A C17A H17I 109.5 . . ?
H17G C17A H17I 109.5 . . ?
H17H C17A H17I 109.5 . . ?
P6C C17C H17J 109.5 . . ?
P6C C17C H17K 109.5 . . ?
H17J C17C H17K 109.5 . . ?
P6C C17C H17L 109.5 . . ?
H17J C17C H17L 109.5 . . ?
H17K C17C H17L 109.5 . . ?
P6C C18C H18J 109.5 . . ?
P6C C18C H18K 109.5 . . ?
H18J C18C H18K 109.5 . . ?
P6C C18C H18L 109.5 . . ?
H18J C18C H18L 109.5 . . ?
H18K C18C H18L 109.5 . . ?
C9B C10B P4B 108.8(8) . . ?
C9B C10B H10C 109.9 . . ?
P4B C10B H10C 109.9 . . ?
C9B C10B H10D 109.9 . . ?
P4B C10B H10D 109.9 . . ?
H10C C10B H10D 108.3 . . ?
P4A C12A H12G 109.5 . . ?
P4A C12A H12H 109.5 . . ?
H12G C12A H12H 109.5 . . ?
P4A C12A H12I 109.5 . . ?
H12G C12A H12I 109.5 . . ?
H12H C12A H12I 109.5 . . ?
P6B C18B H18D 109.5 . . ?
P6B C18B H18E 109.5 . . ?
H18D C18B H18E 109.5 . . ?
P6B C18B H18F 109.5 . . ?
H18D C18B H18F 109.5 . . ?
H18E C18B H18F 109.5 . . ?
P3A C8A H8AA 109.5 . . ?
P3A C8A H8AB 109.5 . . ?
H8AA C8A H8AB 109.5 . . ?
P3A C8A H8AC 109.5 . . ?
H8AA C8A H8AC 109.5 . . ?
H8AB C8A H8AC 109.5 . . ?
P4C C12C H12J 109.5 . . ?
P4C C12C H12K 109.5 . . ?
H12J C12C H12K 109.5 . . ?
P4C C12C H12L 109.5 . . ?
H12J C12C H12L 109.5 . . ?
H12K C12C H12L 109.5 . . ?
P5 C13 H13A 109.5 . . ?
P5 C13 H13B 109.5 . . ?
H13A C13 H13B 109.5 . . ?
P5 C13 H13C 109.5 . . ?
H13A C13 H13C 109.5 . . ?
H13B C13 H13C 109.5 . . ?
P3B C8B H8BA 109.5 . . ?
P3B C8B H8BB 109.5 . . ?
H8BA C8B H8BB 109.5 . . ?
P3B C8B H8BC 109.5 . . ?
H8BA C8B H8BC 109.5 . . ?
H8BB C8B H8BC 109.5 . . ?
P5B C14B H14D 109.5 . . ?
P5B C14B H14E 109.5 . . ?
H14D C14B H14E 109.5 . . ?
P5B C14B H14F 109.5 . . ?
H14D C14B H14F 109.5 . . ?
H14E C14B H14F 109.5 . . ?
C9A C10A P4A 111.2(9) . . ?
C9A C10A H10E 109.4 . . ?
P4A C10A H10E 109.4 . . ?
C9A C10A H10F 109.4 . . ?
P4A C10A H10F 109.4 . . ?
H10E C10A H10F 108.0 . . ?
P1 C1 H0AA 109.5 . . ?
P1 C1 H0BA 109.5 . . ?
H0AA C1 H0BA 109.5 . . ?
P1 C1 H1C 109.5 . . ?
H0AA C1 H1C 109.5 . . ?
H0BA C1 H1C 109.5 . . ?
P5A C13A H13G 109.5 . . ?
P5A C13A H13H 109.5 . . ?
H13G C13A H13H 109.5 . . ?
P5A C13A H13I 109.5 . . ?
H13G C13A H13I 109.5 . . ?
H13H C13A H13I 109.5 . . ?
C10B C9B P3B 110.9(10) . . ?
C10B C9B H9BA 109.5 . . ?
P3B C9B H9BA 109.5 . . ?
C10B C9B H9BB 109.5 . . ?
P3B C9B H9BB 109.5 . . ?
H9BA C9B H9BB 108.0 . . ?
P3C C8C H8CA 109.5 . . ?
P3C C8C H8CB 109.5 . . ?
H8CA C8C H8CB 109.5 . . ?
P3C C8C H8CC 109.5 . . ?
H8CA C8C H8CC 109.5 . . ?
H8CB C8C H8CC 109.5 . . ?
C16C C15C P5C 110.8(8) . . ?
C16C C15C H15G 109.5 . . ?
P5C C15C H15G 109.5 . . ?
C16C C15C H15H 109.5 . . ?
P5C C15C H15H 109.5 . . ?
H15G C15C H15H 108.1 . . ?
P3 C8 H8A 109.5 . . ?
P3 C8 H8B 109.5 . . ?
H8A C8 H8B 109.5 . . ?
P3 C8 H8C 109.5 . . ?
H8A C8 H8C 109.5 . . ?
H8B C8 H8C 109.5 . . ?
P2A C5A H5AA 109.5 . . ?
P2A C5A H5AB 109.5 . . ?
H5AA C5A H5AB 109.5 . . ?
P2A C5A H5AC 109.5 . . ?
H5AA C5A H5AC 109.5 . . ?
H5AB C5A H5AC 109.5 . . ?
P4C C11C H11J 109.5 . . ?
P4C C11C H11K 109.5 . . ?
H11J C11C H11K 109.5 . . ?
P4C C11C H11L 109.5 . . ?
H11J C11C H11L 109.5 . . ?
H11K C11C H11L 109.5 . . ?
P2A C6A H6AA 109.5 . . ?
P2A C6A H6AB 109.5 . . ?
H6AA C6A H6AB 109.5 . . ?
P2A C6A H6AC 109.5 . . ?
H6AA C6A H6AC 109.5 . . ?
H6AB C6A H6AC 109.5 . . ?
P2C C6C H6CA 109.5 . . ?
P2C C6C H6CB 109.5 . . ?
H6CA C6C H6CB 109.5 . . ?
P2C C6C H6CC 109.5 . . ?
H6CA C6C H6CC 109.5 . . ?
H6CB C6C H6CC 109.5 . . ?
C10A C9A P3A 110.9(9) . . ?
C10A C9A H9AA 109.4 . . ?
P3A C9A H9AA 109.4 . . ?
C10A C9A H9AB 109.4 . . ?
P3A C9A H9AB 109.4 . . ?
H9AA C9A H9AB 108.0 . . ?
P3B C7B H7BA 109.5 . . ?
P3B C7B H7BB 109.5 . . ?
H7BA C7B H7BB 109.5 . . ?
P3B C7B H7BC 109.5 . . ?
H7BA C7B H7BC 109.5 . . ?
H7BB C7B H7BC 109.5 . . ?
P3 C7 H7A 109.5 . . ?
P3 C7 H7B 109.5 . . ?
H7A C7 H7B 109.5 . . ?
P3 C7 H7C 109.5 . . ?
H7A C7 H7C 109.5 . . ?
H7B C7 H7C 109.5 . . ?
P5A C14A H14G 109.5 . . ?
P5A C14A H14H 109.5 . . ?
H14G C14A H14H 109.5 . . ?
P5A C14A H14I 109.5 . . ?
H14G C14A H14I 109.5 . . ?
H14H C14A H14I 109.5 . . ?
P1B C1B H1BA 109.5 . . ?
P1B C1B H1BB 109.5 . . ?
H1BA C1B H1BB 109.5 . . ?
P1B C1B H1BC 109.5 . . ?
H1BA C1B H1BC 109.5 . . ?
H1BB C1B H1BC 109.5 . . ?
C10C C9C P3C 109.9(8) . . ?
C10C C9C H9CA 109.7 . . ?
P3C C9C H9CA 109.7 . . ?
C10C C9C H9CB 109.7 . . ?
P3C C9C H9CB 109.7 . . ?
H9CA C9C H9CB 108.2 . . ?
P1B C2B H2BA 109.5 . . ?
P1B C2B H2BB 109.5 . . ?
H2BA C2B H2BB 109.5 . . ?
P1B C2B H2BC 109.5 . . ?
H2BA C2B H2BC 109.5 . . ?
H2BB C2B H2BC 109.5 . . ?
P4A C11A H11G 109.5 . . ?
P4A C11A H11H 109.5 . . ?
H11G C11A H11H 109.5 . . ?
P4A C11A H11I 109.5 . . ?
H11G C11A H11I 109.5 . . ?
H11H C11A H11I 109.5 . . ?
P2B C5B H5BA 109.5 . . ?
P2B C5B H5BB 109.5 . . ?
H5BA C5B H5BB 109.5 . . ?
P2B C5B H5BC 109.5 . . ?
H5BA C5B H5BC 109.5 . . ?
H5BB C5B H5BC 109.5 . . ?
P2B C6B H6BA 109.5 . . ?
P2B C6B H6BB 109.5 . . ?
H6BA C6B H6BB 109.5 . . ?
P2B C6B H6BC 109.5 . . ?
H6BA C6B H6BC 109.5 . . ?
H6BB C6B H6BC 109.5 . . ?
P6A C18A H18G 109.5 . . ?
P6A C18A H18H 109.5 . . ?
H18G C18A H18H 109.5 . . ?
P6A C18A H18I 109.5 . . ?
H18G C18A H18I 109.5 . . ?
H18H C18A H18I 109.5 . . ?
C16A C15A P5A 115.2(11) . . ?
C16A C15A H15E 108.5 . . ?
P5A C15A H15E 108.5 . . ?
C16A C15A H15F 108.5 . . ?
P5A C15A H15F 108.5 . . ?
H15E C15A H15F 107.5 . . ?
C15A C16A P6A 110.5(11) . . ?
C15A C16A H16E 109.6 . . ?
P6A C16A H16E 109.6 . . ?
C15A C16A H16F 109.6 . . ?
P6A C16A H16F 109.6 . . ?
H16E C16A H16F 108.1 . . ?

loop_
_geom_bond_atom_site_label_1
_geom_bond_atom_site_label_2
_geom_bond_distance
_geom_bond_site_symmetry_2
_geom_bond_publ_flag
Mn1 P3 2.211(4) . ?
Mn1 P4 2.212(4) . ?
Mn1 P6 2.214(4) . ?
Mn1 P5 2.213(4) . ?
Mn1 P1 2.231(4) . ?
Mn1 H1 1.16(4) . ?
Mn1B P3B 2.189(5) . ?
Mn1B P6B 2.211(4) . ?
Mn1B P4B 2.220(4) . ?
Mn1B P5B 2.224(5) . ?
Mn1B P1B 2.232(4) . ?
Mn1B H1B 1.16(4) . ?
Mn1C P6C 2.203(4) . ?
Mn1C P5C 2.211(4) . ?
Mn1C P4C 2.216(4) . ?
Mn1C P3C 2.228(4) . ?
Mn1C P1C 2.233(4) . ?
Mn1A P3A 2.201(5) . ?
Mn1A P6A 2.203(5) . ?
Mn1A P5A 2.212(5) . ?
Mn1A P4A 2.222(5) . ?
Mn1A P1A 2.230(4) . ?
Mn1A H1A 1.16(4) . ?
P5B C14B 1.842(13) . ?
P5B C13B 1.845(12) . ?
P5B C15B 1.887(13) . ?
P3 C8 1.813(11) . ?
P3 C7 1.856(12) . ?
P3 C9 1.888(12) . ?
P1C C2C 1.851(12) . ?
P1C C1C 1.854(12) . ?
P1C C3C 1.875(13) . ?
P4 C10 1.823(12) . ?
P4 C12 1.860(11) . ?
P4 C11 1.861(12) . ?
P6C C17C 1.831(12) . ?
P6C C18C 1.845(13) . ?
P6C C16C 1.851(12) . ?
P1 C3 1.840(12) . ?
P1 C2 1.865(12) . ?
P1 C1 1.875(12) . ?
P5 C13 1.819(11) . ?
P5 C15 1.866(12) . ?
P5 C14 1.878(11) . ?
P5C C14C 1.838(13) . ?
P5C C15C 1.860(13) . ?
P5C C13C 1.869(13) . ?
P4B C12B 1.803(12) . ?
P4B C11B 1.835(11) . ?
P4B C10B 1.859(12) . ?
P6 C17 1.852(12) . ?
P6 C18 1.859(12) . ?
P6 C16 1.891(13) . ?
P3C C7C 1.825(14) . ?
P3C C8C 1.869(12) . ?
P3C C9C 1.882(12) . ?
P1A C2A 1.839(13) . ?
P1A C1A 1.849(13) . ?
P1A C3A 1.871(12) . ?
P3A C8A 1.836(13) . ?
P3A C9A 1.838(12) . ?
P3A C7A 1.854(12) . ?
P4C C11C 1.843(12) . ?
P4C C10C 1.863(12) . ?
P4C C12C 1.869(13) . ?
P6B C18B 1.834(12) . ?
P6B C17B 1.852(11) . ?
P6B C16B 1.867(13) . ?
P2 C5 1.830(12) . ?
P2 C4 1.840(13) . ?
P2 C6 1.858(12) . ?
P3B C7B 1.815(13) . ?
P3B C8B 1.852(12) . ?
P3B C9B 1.870(13) . ?
P2C C6C 1.815(13) . ?
P2C C4C 1.834(12) . ?
P2C C5C 1.839(14) . ?
P4A C11A 1.826(13) . ?
P4A C12A 1.849(12) . ?
P4A C10A 1.911(13) . ?
P1B C1B 1.838(12) . ?
P1B C3B 1.840(12) . ?
P1B C2B 1.855(11) . ?
P5A C14A 1.828(15) . ?
P5A C13A 1.846(13) . ?
P5A C15A 1.857(16) . ?
P6A C18A 1.794(14) . ?
P6A C16A 1.850(15) . ?
P6A C17A 1.855(13) . ?
P2A C4A 1.809(13) . ?
P2A C6A 1.818(14) . ?
P2A C5A 1.831(12) . ?
P2B C5B 1.802(13) . ?
P2B C6B 1.822(13) . ?
P2B C4B 1.833(13) . ?
C4C C3C 1.500(16) . ?
C4C H4CA 0.9700 . ?
C4C H4CB 0.9700 . ?
C3C H3CA 0.9700 . ?
C3C H3CB 0.9700 . ?
C3 C4 1.536(14) . ?
C3 H3A 0.9700 . ?
C3 H3B 0.9700 . ?
C16 C15 1.508(15) . ?
C16 H16A 0.9700 . ?
C16 H16B 0.9700 . ?
C2C H2CA 0.9600 . ?
C2C H2CB 0.9600 . ?
C2C H2CC 0.9600 . ?
C3A C4A 1.511(16) . ?
C3A H3AA 0.9700 . ?
C3A H3AB 0.9700 . ?
C4A H4AA 0.9700 . ?
C4A H4AB 0.9700 . ?
C4 H4A 0.9700 . ?
C4 H4B 0.9700 . ?
C11B H11D 0.9600 . ?
C11B H11E 0.9600 . ?
C11B H11F 0.9600 . ?
C3B C4B 1.527(15) . ?
C3B H3BA 0.9700 . ?
C3B H3BB 0.9700 . ?
C1C H1CA 0.9600 . ?
C1C H1CB 0.9600 . ?
C1C H1CC 0.9600 . ?
C1A H1AA 0.9600 . ?
C1A H1AB 0.9600 . ?
C1A H1AC 0.9600 . ?
C12 H12A 0.9600 . ?
C12 H12B 0.9600 . ?
C12 H12C 0.9600 . ?
C15 H15A 0.9700 . ?
C15 H15B 0.9700 . ?
C7A H7AA 0.9600 . ?
C7A H7AB 0.9600 . ?
C7A H7AC 0.9600 . ?
C14 H14A 0.9600 . ?
C14 H14B 0.9600 . ?
C14 H14C 0.9600 . ?
C2 H2A 0.9600 . ?
C2 H2B 0.9600 . ?
C2 H2C 0.9600 . ?
C6 H6A 0.9600 . ?
C6 H6B 0.9600 . ?
C6 H6C 0.9600 . ?
C14C H14J 0.9600 . ?
C14C H14K 0.9600 . ?
C14C H14L 0.9600 . ?
C9 C10 1.524(14) . ?
C9 H9A 0.9700 . ?
C9 H9B 0.9700 . ?
C16C C15C 1.545(15) . ?
C16C H16G 0.9700 . ?
C16C H16H 0.9700 . ?
C16B C15B 1.516(15) . ?
C16B H16C 0.9700 . ?
C16B H16D 0.9700 . ?
C17 H17A 0.9600 . ?
C17 H17B 0.9600 . ?
C17 H17C 0.9600 . ?
C2A H2AA 0.9600 . ?
C2A H2AB 0.9600 . ?
C2A H2AC 0.9600 . ?
C4B H4BA 0.9700 . ?
C4B H4BB 0.9700 . ?
C17B H17D 0.9600 . ?
C17B H17E 0.9600 . ?
C17B H17F 0.9600 . ?
C10C C9C 1.513(16) . ?
C10C H10G 0.9700 . ?
C10C H10H 0.9700 . ?
C5 H5A 0.9600 . ?
C5 H5B 0.9600 . ?
C5 H5C 0.9600 . ?
C15B H15C 0.9700 . ?
C15B H15D 0.9700 . ?
C5C H5CA 0.9600 . ?
C5C H5CB 0.9600 . ?
C5C H5CC 0.9600 . ?
C13C H13J 0.9600 . ?
C13C H13K 0.9600 . ?
C13C H13L 0.9600 . ?
C12B H12D 0.9600 . ?
C12B H12E 0.9600 . ?
C12B H12F 0.9600 . ?
C11 H11A 0.9600 . ?
C11 H11B 0.9600 . ?
C11 H11C 0.9600 . ?
C13B H13D 0.9600 . ?
C13B H13E 0.9600 . ?
C13B H13F 0.9600 . ?
C7C H7CA 0.9600 . ?
C7C H7CB 0.9600 . ?
C7C H7CC 0.9600 . ?
C18 H18A 0.9600 . ?
C18 H18B 0.9600 . ?
C18 H18C 0.9600 . ?
C10 H10A 0.9700 . ?
C10 H10B 0.9700 . ?
C17A H17G 0.9600 . ?
C17A H17H 0.9600 . ?
C17A H17I 0.9600 . ?
C17C H17J 0.9600 . ?
C17C H17K 0.9600 . ?
C17C H17L 0.9600 . ?
C18C H18J 0.9600 . ?
C18C H18K 0.9600 . ?
C18C H18L 0.9600 . ?
C10B C9B 1.486(15) . ?
C10B H10C 0.9700 . ?
C10B H10D 0.9700 . ?
C12A H12G 0.9600 . ?
C12A H12H 0.9600 . ?
C12A H12I 0.9600 . ?
C18B H18D 0.9600 . ?
C18B H18E 0.9600 . ?
C18B H18F 0.9600 . ?
C8A H8AA 0.9600 . ?
C8A H8AB 0.9600 . ?
C8A H8AC 0.9600 . ?
C12C H12J 0.9600 . ?
C12C H12K 0.9600 . ?
C12C H12L 0.9600 . ?
C13 H13A 0.9600 . ?
C13 H13B 0.9600 . ?
C13 H13C 0.9600 . ?
C8B H8BA 0.9600 . ?
C8B H8BB 0.9600 . ?
C8B H8BC 0.9600 . ?
C14B H14D 0.9600 . ?
C14B H14E 0.9600 . ?
C14B H14F 0.9600 . ?
C10A C9A 1.529(16) . ?
C10A H10E 0.9700 . ?
C10A H10F 0.9700 . ?
C1 H0AA 0.9600 . ?
C1 H0BA 0.9600 . ?
C1 H1C 0.9600 . ?
C13A H13G 0.9600 . ?
C13A H13H 0.9600 . ?
C13A H13I 0.9600 . ?
C9B H9BA 0.9700 . ?
C9B H9BB 0.9700 . ?
C8C H8CA 0.9600 . ?
C8C H8CB 0.9600 . ?
C8C H8CC 0.9600 . ?
C15C H15G 0.9700 . ?
C15C H15H 0.9700 . ?
C8 H8A 0.9600 . ?
C8 H8B 0.9600 . ?
C8 H8C 0.9600 . ?
C5A H5AA 0.9600 . ?
C5A H5AB 0.9600 . ?
C5A H5AC 0.9600 . ?
C11C H11J 0.9600 . ?
C11C H11K 0.9600 . ?
C11C H11L 0.9600 . ?
C6A H6AA 0.9600 . ?
C6A H6AB 0.9600 . ?
C6A H6AC 0.9600 . ?
C6C H6CA 0.9600 . ?
C6C H6CB 0.9600 . ?
C6C H6CC 0.9600 . ?
C9A H9AA 0.9700 . ?
C9A H9AB 0.9700 . ?
C7B H7BA 0.9600 . ?
C7B H7BB 0.9600 . ?
C7B H7BC 0.9600 . ?
C7 H7A 0.9600 . ?
C7 H7B 0.9600 . ?
C7 H7C 0.9600 . ?
C14A H14G 0.9600 . ?
C14A H14H 0.9600 . ?
C14A H14I 0.9600 . ?
C1B H1BA 0.9600 . ?
C1B H1BB 0.9600 . ?
C1B H1BC 0.9600 . ?
C9C H9CA 0.9700 . ?
C9C H9CB 0.9700 . ?
C2B H2BA 0.9600 . ?
C2B H2BB 0.9600 . ?
C2B H2BC 0.9600 . ?
C11A H11G 0.9600 . ?
C11A H11H 0.9600 . ?
C11A H11I 0.9600 . ?
C5B H5BA 0.9600 . ?
C5B H5BB 0.9600 . ?
C5B H5BC 0.9600 . ?
C6B H6BA 0.9600 . ?
C6B H6BB 0.9600 . ?
C6B H6BC 0.9600 . ?
C18A H18G 0.9600 . ?
C18A H18H 0.9600 . ?
C18A H18I 0.9600 . ?
C15A C16A 1.464(19) . ?
C15A H15E 0.9700 . ?
C15A H15F 0.9700 . ?
C16A H16E 0.9700 . ?
C16A H16F 0.9700 . ?
